data_4502623
loop_
_publ_author_name
'B\'athori, Nikoletta B.'
'Nassimbeni, Luigi R.'

_publ_section_title
;
 Selectivity and Enantiomeric Resolution in Inclusion Chemistry: A
 Systematic Study of Chiral Discrimination through Crystallization
;
_journal_issue 4
_journal_name_full 'Crystal Growth &amp; Design'
_journal_page_first 1782
_journal_paper_doi 10.1021/cg901461k
_journal_volume 10
_journal_year 2010
_chemical_absolute_configuration rm
_chemical_formula_sum 'C38 H45 N O4'
_chemical_formula_weight 579.75
_chemical_name_systematic
; 
 ? 
;
_space_group_IT_number 4
_symmetry_cell_setting monoclinic
_symmetry_space_group_name_Hall 'P 2yb'
_symmetry_space_group_name_H-M 'P 1 21 1'
_atom_sites_solution_hydrogens geom
_atom_sites_solution_primary direct
_atom_sites_solution_secondary difmap
_audit_creation_method SHELXL-97
_cell_angle_alpha 90.00
_cell_angle_beta 98.338(2)
_cell_angle_gamma 90.00
_cell_formula_units_Z 2
_cell_length_a 9.2150(10)
_cell_length_b 10.1581(10)
_cell_length_c 17.6752(18)
_cell_measurement_reflns_used 6251
_cell_measurement_temperature 173(2)
_cell_measurement_theta_max 25.81
_cell_measurement_theta_min 2.23
_cell_volume 1637.0(3)
_computing_structure_refinement 'SHELXL-97 (Sheldrick, 1997)'
_computing_structure_solution 'SHELXS-97 (Sheldrick, 1990)'
_diffrn_ambient_temperature 173(2)
_diffrn_measured_fraction_theta_full 0.998
_diffrn_measured_fraction_theta_max 0.998
_diffrn_radiation_monochromator graphite
_diffrn_radiation_source 'fine-focus sealed tube'
_diffrn_radiation_type MoK\a
_diffrn_radiation_wavelength 0.71073
_diffrn_reflns_av_R_equivalents 0.0281
_diffrn_reflns_av_sigmaI/netI 0.0512
_diffrn_reflns_limit_h_max 11
_diffrn_reflns_limit_h_min -11
_diffrn_reflns_limit_k_max 12
_diffrn_reflns_limit_k_min -12
_diffrn_reflns_limit_l_max 19
_diffrn_reflns_limit_l_min -21
_diffrn_reflns_number 11187
_diffrn_reflns_theta_full 25.81
_diffrn_reflns_theta_max 25.81
_diffrn_reflns_theta_min 2.23
_exptl_absorpt_coefficient_mu 0.075
_exptl_absorpt_correction_type none
_exptl_crystal_colour colorless
_exptl_crystal_density_diffrn 1.176
_exptl_crystal_density_method 'not measured'
_exptl_crystal_description rod
_exptl_crystal_F_000 624
_exptl_crystal_size_max 0.40
_exptl_crystal_size_mid 0.40
_exptl_crystal_size_min 0.20
_refine_diff_density_max 0.129
_refine_diff_density_min -0.156
_refine_diff_density_rms 0.033
_refine_ls_abs_structure_details 'Flack H D (1983), Acta Cryst. A39, 876-881'
_refine_ls_extinction_method none
_refine_ls_goodness_of_fit_ref 1.008
_refine_ls_hydrogen_treatment noref
_refine_ls_matrix_type full
_refine_ls_number_parameters 392
_refine_ls_number_reflns 6251
_refine_ls_number_restraints 1
_refine_ls_restrained_S_all 1.007
_refine_ls_R_factor_all 0.0672
_refine_ls_R_factor_gt 0.0399
_refine_ls_shift/su_max 0.000
_refine_ls_shift/su_mean 0.000
_refine_ls_structure_factor_coef Fsqd
_refine_ls_weighting_details 'calc w=1/[\s^2^(Fo^2^)+(0.0418P)^2^+0.0000P] where P=(Fo^2^+2Fc^2^)/3'
_refine_ls_weighting_scheme calc
_refine_ls_wR_factor_gt 0.0779
_refine_ls_wR_factor_ref 0.0865
_reflns_number_gt 4681
_reflns_number_total 6251
_reflns_threshold_expression >2sigma(I)
_cod_data_source_file cg901461k_si_006.cif
_cod_data_source_block 1_seriesII
_cod_original_sg_symbol_H-M P21
_cod_database_code 4502623

loop_
_symmetry_equiv_pos_as_xyz
'x, y, z'
'-x, y+1/2, -z'

loop_
_atom_site_label
_atom_site_type_symbol
_atom_site_fract_x
_atom_site_fract_y
_atom_site_fract_z
_atom_site_U_iso_or_equiv
_atom_site_adp_type
_atom_site_occupancy
_atom_site_symmetry_multiplicity
_atom_site_calc_flag
_atom_site_refinement_flags
O1 O 0.42453(14) -0.12825(15) 0.29424(8) 0.0399(4) Uani 1 1 d .
H1 H 0.3848 -0.0622 0.3112 0.048 Uiso 1 1 calc R
C1 C 0.35911(19) -0.1528(2) 0.21753(11) 0.0287(4) Uani 1 1 d .
C2 C 0.19178(19) -0.13180(19) 0.21366(10) 0.0261(4) Uani 1 1 d .
H2 H 0.1542 -0.1898 0.2522 0.031 Uiso 1 1 calc R
C3 C -0.0151(2) -0.09674(19) 0.12371(11) 0.0282(4) Uani 1 1 d .
C4 C 0.13715(19) 0.00975(19) 0.22248(11) 0.0274(4) Uani 1 1 d .
H4 H 0.2000 0.0719 0.1976 0.033 Uiso 1 1 calc R
O2 O 0.26983(13) 0.06524(13) 0.34421(8) 0.0318(3) Uani 1 1 d .
H3 H 0.3033 0.1419 0.3422 0.038 Uiso 1 1 calc R
O3 O 0.12154(13) -0.16634(13) 0.13894(7) 0.0323(3) Uani 1 1 d .
O4 O -0.00640(13) 0.00640(13) 0.17874(7) 0.0322(3) Uani 1 1 d .
C5 C 0.1236(2) 0.06063(19) 0.30359(11) 0.0280(4) Uani 1 1 d .
C11 C 0.4265(2) -0.0669(2) 0.16082(13) 0.0372(5) Uani 1 1 d .
C12 C 0.5248(2) 0.0328(2) 0.18672(17) 0.0567(7) Uani 1 1 d .
H12 H 0.5457 0.0516 0.2398 0.068 Uiso 1 1 calc R
C13 C 0.5924(3) 0.1048(3) 0.1350(3) 0.0885(13) Uani 1 1 d .
H13 H 0.6622 0.1703 0.1534 0.106 Uiso 1 1 calc R
C14 C 0.5604(4) 0.0832(4) 0.0580(3) 0.1039(17) Uani 1 1 d .
H14 H 0.6048 0.1354 0.0230 0.125 Uiso 1 1 calc R
C15 C 0.4624(3) -0.0157(4) 0.03163(18) 0.0788(11) Uani 1 1 d .
H15 H 0.4403 -0.0324 -0.0217 0.095 Uiso 1 1 calc R
C16 C 0.3963(2) -0.0909(3) 0.08296(14) 0.0507(6) Uani 1 1 d .
H16 H 0.3300 -0.1591 0.0645 0.061 Uiso 1 1 calc R
C17 C 0.3981(2) -0.29741(19) 0.20343(11) 0.0286(5) Uani 1 1 d .
C18 C 0.5465(2) -0.3284(2) 0.21158(12) 0.0385(5) Uani 1 1 d .
H18 H 0.6173 -0.2617 0.2260 0.046 Uiso 1 1 calc R
C19 C 0.5926(3) -0.4552(2) 0.19894(14) 0.0472(6) Uani 1 1 d .
H19 H 0.6944 -0.4748 0.2047 0.057 Uiso 1 1 calc R
C20 C 0.4910(3) -0.5531(2) 0.17804(13) 0.0474(6) Uani 1 1 d .
H20 H 0.5222 -0.6399 0.1684 0.057 Uiso 1 1 calc R
C21 C 0.3450(3) -0.5238(2) 0.17138(13) 0.0474(6) Uani 1 1 d .
H21 H 0.2746 -0.5913 0.1579 0.057 Uiso 1 1 calc R
C22 C 0.2980(2) -0.3970(2) 0.18396(13) 0.0406(6) Uani 1 1 d .
H22 H 0.1960 -0.3786 0.1791 0.049 Uiso 1 1 calc R
C31 C -0.0285(2) -0.0409(2) 0.04369(11) 0.0323(5) Uani 1 1 d .
H31A H 0.0614 0.0093 0.0382 0.039 Uiso 1 1 calc R
H31B H -0.1125 0.0208 0.0356 0.039 Uiso 1 1 calc R
C32 C -0.0509(2) -0.1484(2) -0.01722(11) 0.0361(5) Uani 1 1 d .
H32A H -0.0652 -0.1078 -0.0687 0.043 Uiso 1 1 calc R
H32B H 0.0373 -0.2051 -0.0129 0.043 Uiso 1 1 calc R
C33 C -0.1845(2) -0.2315(2) -0.00718(12) 0.0372(5) Uani 1 1 d .
H33B H -0.2735 -0.1757 -0.0147 0.045 Uiso 1 1 calc R
H33A H -0.1970 -0.3021 -0.0462 0.045 Uiso 1 1 calc R
C34 C -0.1665(2) -0.2924(2) 0.07212(12) 0.0382(5) Uani 1 1 d .
H34B H -0.0820 -0.3536 0.0780 0.046 Uiso 1 1 calc R
H34A H -0.2555 -0.3437 0.0781 0.046 Uiso 1 1 calc R
C35 C -0.1418(2) -0.18723(19) 0.13426(11) 0.0314(5) Uani 1 1 d .
H35B H -0.2323 -0.1343 0.1332 0.038 Uiso 1 1 calc R
H35A H -0.1213 -0.2304 0.1849 0.038 Uiso 1 1 calc R
C51 C 0.0344(2) -0.0359(2) 0.34517(11) 0.0302(5) Uani 1 1 d .
C52 C 0.1028(2) -0.1307(2) 0.39462(11) 0.0336(5) Uani 1 1 d .
H52 H 0.2068 -0.1326 0.4055 0.040 Uiso 1 1 calc R
C53 C 0.0214(2) -0.2227(2) 0.42834(12) 0.0411(5) Uani 1 1 d .
H53 H 0.0698 -0.2871 0.4619 0.049 Uiso 1 1 calc R
C54 C -0.1310(2) -0.2210(2) 0.41315(12) 0.0436(6) Uani 1 1 d .
H54 H -0.1869 -0.2843 0.4360 0.052 Uiso 1 1 calc R
C55 C -0.2002(2) -0.1267(2) 0.36475(12) 0.0425(6) Uani 1 1 d .
H55 H -0.3042 -0.1243 0.3547 0.051 Uiso 1 1 calc R
C56 C -0.1184(2) -0.0352(2) 0.33047(12) 0.0363(5) Uani 1 1 d .
H56 H -0.1672 0.0287 0.2966 0.044 Uiso 1 1 calc R
C57 C 0.0598(2) 0.1998(2) 0.30234(11) 0.0294(5) Uani 1 1 d .
C58 C 0.0455(2) 0.2584(2) 0.37211(12) 0.0374(5) Uani 1 1 d .
H58 H 0.0652 0.2079 0.4177 0.045 Uiso 1 1 calc R
C59 C 0.0032(2) 0.3887(2) 0.37653(14) 0.0455(6) Uani 1 1 d .
H59 H -0.0050 0.4266 0.4249 0.055 Uiso 1 1 calc R
C60 C -0.0271(2) 0.4638(2) 0.31092(14) 0.0448(6) Uani 1 1 d .
H60 H -0.0547 0.5535 0.3138 0.054 Uiso 1 1 calc R
C61 C -0.0165(2) 0.4064(2) 0.24114(13) 0.0416(5) Uani 1 1 d .
H61 H -0.0388 0.4569 0.1957 0.050 Uiso 1 1 calc R
C62 C 0.0262(2) 0.2755(2) 0.23631(12) 0.0349(5) Uani 1 1 d .
H62 H 0.0326 0.2376 0.1878 0.042 Uiso 1 1 calc R
N1 N 0.3879(2) 0.30850(19) 0.34391(11) 0.0530(5) Uani 1 1 d .
H1N H 0.3004 0.3610 0.3391 0.079 Uiso 1 1 d R
H2N H 0.4337 0.3346 0.3008 0.079 Uiso 1 1 d R
C1N C 0.6312(3) 0.2429(4) 0.3956(2) 0.0915(11) Uani 1 1 d .
H71A H 0.5981 0.1511 0.3945 0.137 Uiso 1 1 calc R
H71B H 0.7115 0.2550 0.4379 0.137 Uiso 1 1 calc R
H71C H 0.6658 0.2643 0.3472 0.137 Uiso 1 1 calc R
C2N C 0.5065(3) 0.3318(3) 0.40670(14) 0.0558(7) Uani 1 1 d .
H72 H 0.4707 0.3053 0.4553 0.067 Uiso 1 1 calc R
C3N C 0.5527(4) 0.4768(3) 0.41424(18) 0.0933(12) Uani 1 1 d .
H73A H 0.6286 0.4863 0.4596 0.112 Uiso 1 1 calc R
H73B H 0.5978 0.5018 0.3688 0.112 Uiso 1 1 calc R
C4N C 0.4289(6) 0.5714(4) 0.4218(3) 0.148(2) Uani 1 1 d .
H74A H 0.3608 0.5734 0.3738 0.221 Uiso 1 1 calc R
H74B H 0.4690 0.6598 0.4331 0.221 Uiso 1 1 calc R
H74C H 0.3768 0.5424 0.4634 0.221 Uiso 1 1 calc R

loop_
_atom_site_aniso_label
_atom_site_aniso_U_11
_atom_site_aniso_U_22
_atom_site_aniso_U_33
_atom_site_aniso_U_23
_atom_site_aniso_U_13
_atom_site_aniso_U_12
O1 0.0293(7) 0.0457(10) 0.0426(9) -0.0165(7) -0.0015(6) 0.0088(7)
C1 0.0237(10) 0.0319(11) 0.0307(11) -0.0044(9) 0.0044(8) 0.0009(9)
C2 0.0243(9) 0.0295(11) 0.0245(10) -0.0035(8) 0.0035(8) 0.0007(8)
C3 0.0261(10) 0.0272(11) 0.0311(11) -0.0049(8) 0.0030(8) 0.0053(8)
C4 0.0205(10) 0.0308(11) 0.0306(11) -0.0018(9) 0.0031(8) 0.0011(8)
O2 0.0258(7) 0.0304(8) 0.0384(8) -0.0064(7) 0.0018(6) -0.0015(6)
O3 0.0265(7) 0.0363(8) 0.0331(8) -0.0098(6) 0.0014(6) 0.0092(6)
O4 0.0253(7) 0.0365(8) 0.0330(8) -0.0103(6) -0.0020(6) 0.0058(6)
C5 0.0201(10) 0.0319(11) 0.0311(11) -0.0046(9) 0.0013(8) 0.0007(8)
C11 0.0312(11) 0.0300(12) 0.0540(15) 0.0038(10) 0.0190(10) 0.0101(9)
C12 0.0405(14) 0.0282(13) 0.109(2) -0.0036(14) 0.0381(14) 0.0035(11)
C13 0.0607(19) 0.0323(15) 0.189(4) 0.025(2) 0.072(3) 0.0122(14)
C14 0.089(3) 0.067(2) 0.179(4) 0.078(3) 0.097(3) 0.047(2)
C15 0.073(2) 0.090(2) 0.085(2) 0.0509(19) 0.0517(18) 0.052(2)
C16 0.0440(13) 0.0573(15) 0.0563(16) 0.0194(12) 0.0256(12) 0.0209(12)
C17 0.0290(11) 0.0317(11) 0.0260(11) -0.0001(9) 0.0067(9) 0.0047(9)
C18 0.0305(12) 0.0389(13) 0.0482(14) 0.0054(10) 0.0125(10) 0.0038(9)
C19 0.0415(13) 0.0451(15) 0.0593(16) 0.0085(12) 0.0218(11) 0.0153(11)
C20 0.0641(16) 0.0357(13) 0.0446(14) 0.0017(11) 0.0149(12) 0.0148(13)
C21 0.0557(15) 0.0347(13) 0.0479(14) -0.0049(11) -0.0055(11) -0.0001(11)
C22 0.0327(12) 0.0371(13) 0.0497(15) -0.0042(10) -0.0021(10) 0.0044(10)
C31 0.0310(11) 0.0320(11) 0.0339(12) -0.0003(9) 0.0043(9) -0.0017(9)
C32 0.0397(12) 0.0403(13) 0.0280(11) 0.0006(10) 0.0036(9) 0.0038(10)
C33 0.0374(12) 0.0333(11) 0.0390(12) -0.0092(10) -0.0011(9) 0.0007(10)
C34 0.0393(13) 0.0303(12) 0.0453(13) -0.0014(10) 0.0063(10) -0.0034(10)
C35 0.0308(11) 0.0297(11) 0.0343(12) 0.0023(9) 0.0067(9) -0.0008(9)
C51 0.0281(11) 0.0362(12) 0.0271(11) -0.0088(9) 0.0067(9) -0.0016(9)
C52 0.0309(11) 0.0376(12) 0.0327(12) -0.0053(10) 0.0055(9) 0.0005(10)
C53 0.0475(14) 0.0428(13) 0.0337(12) 0.0032(11) 0.0083(10) 0.0000(11)
C54 0.0466(14) 0.0479(14) 0.0386(13) -0.0026(11) 0.0136(10) -0.0127(12)
C55 0.0300(11) 0.0566(15) 0.0417(13) -0.0064(12) 0.0084(10) -0.0078(11)
C56 0.0305(11) 0.0416(13) 0.0374(12) -0.0020(10) 0.0072(9) 0.0014(10)
C57 0.0212(10) 0.0333(11) 0.0344(12) -0.0046(9) 0.0063(9) 0.0010(9)
C58 0.0402(12) 0.0387(13) 0.0341(12) -0.0056(10) 0.0083(10) 0.0020(10)
C59 0.0501(14) 0.0435(14) 0.0452(14) -0.0155(11) 0.0150(11) 0.0037(11)
C60 0.0463(14) 0.0315(12) 0.0583(16) -0.0068(11) 0.0133(11) 0.0074(10)
C61 0.0435(13) 0.0370(13) 0.0455(14) -0.0013(11) 0.0101(11) 0.0076(10)
C62 0.0326(11) 0.0343(12) 0.0378(12) -0.0060(10) 0.0052(9) 0.0040(9)
N1 0.0404(11) 0.0503(13) 0.0646(14) 0.0090(10) -0.0045(9) -0.0078(9)
C1N 0.0457(17) 0.119(3) 0.104(3) 0.019(2) -0.0112(16) -0.0005(18)
C2N 0.0610(17) 0.0613(17) 0.0424(14) 0.0036(12) -0.0019(12) -0.0160(14)
C3N 0.128(3) 0.082(2) 0.064(2) -0.0054(18) -0.0055(19) -0.057(2)
C4N 0.260(6) 0.051(2) 0.140(4) -0.021(2) 0.055(4) -0.018(3)

loop_
_atom_type_symbol
_atom_type_description
_atom_type_scat_dispersion_real
_atom_type_scat_dispersion_imag
_atom_type_scat_source
C C 0.0033 0.0016 'International Tables Vol C Tables 4.2.6.8 and 6.1.1.4'
H H 0.0000 0.0000 'International Tables Vol C Tables 4.2.6.8 and 6.1.1.4'
N N 0.0061 0.0033 'International Tables Vol C Tables 4.2.6.8 and 6.1.1.4'
O O 0.0106 0.0060 'International Tables Vol C Tables 4.2.6.8 and 6.1.1.4'

loop_
_geom_angle_atom_site_label_1
_geom_angle_atom_site_label_2
_geom_angle_atom_site_label_3
_geom_angle
O1 C1 C11 111.65(16)
O1 C1 C17 104.13(15)
C11 C1 C17 108.14(15)
O1 C1 C2 107.42(14)
C11 C1 C2 112.95(16)
C17 C1 C2 112.22(15)
O3 C2 C4 102.26(14)
O3 C2 C1 108.79(14)
C4 C2 C1 117.54(16)
O4 C3 O3 105.88(14)
O4 C3 C31 110.59(15)
O3 C3 C31 108.13(15)
O4 C3 C35 109.22(14)
O3 C3 C35 110.38(15)
C31 C3 C35 112.43(16)
O4 C4 C2 102.31(14)
O4 C4 C5 108.42(14)
C2 C4 C5 118.56(16)
C2 O3 C3 108.67(13)
C3 O4 C4 110.00(13)
O2 C5 C57 107.97(14)
O2 C5 C51 108.13(15)
C57 C5 C51 111.49(15)
O2 C5 C4 106.20(14)
C57 C5 C4 112.22(16)
C51 C5 C4 110.57(15)
C16 C11 C12 118.8(2)
C16 C11 C1 120.64(19)
C12 C11 C1 120.5(2)
C13 C12 C11 120.0(3)
C14 C13 C12 121.3(3)
C13 C14 C15 119.1(3)
C14 C15 C16 120.3(3)
C11 C16 C15 120.5(3)
C22 C17 C18 118.18(18)
C22 C17 C1 125.18(17)
C18 C17 C1 116.64(17)
C19 C18 C17 120.9(2)
C20 C19 C18 120.1(2)
C21 C20 C19 119.2(2)
C20 C21 C22 121.0(2)
C17 C22 C21 120.5(2)
C3 C31 C32 112.06(16)
C33 C32 C31 110.06(16)
C34 C33 C32 110.57(17)
C33 C34 C35 111.35(17)
C3 C35 C34 111.87(16)
C52 C51 C56 118.36(19)
C52 C51 C5 121.28(16)
C56 C51 C5 120.26(18)
C53 C52 C51 120.91(19)
C52 C53 C54 120.2(2)
C55 C54 C53 119.5(2)
C54 C55 C56 120.3(2)
C55 C56 C51 120.8(2)
C58 C57 C62 117.90(18)
C58 C57 C5 117.86(18)
C62 C57 C5 124.03(17)
C59 C58 C57 121.4(2)
C60 C59 C58 120.3(2)
C61 C60 C59 119.0(2)
C60 C61 C62 121.0(2)
C61 C62 C57 120.4(2)
N1 C2N C1N 107.9(2)
N1 C2N C3N 112.9(2)
C1N C2N C3N 112.5(3)
C4N C3N C2N 114.5(3)

loop_
_geom_bond_atom_site_label_1
_geom_bond_atom_site_label_2
_geom_bond_distance
O1 C1 1.424(2)
C1 C11 1.527(3)
C1 C17 1.542(3)
C1 C2 1.548(2)
C2 O3 1.428(2)
C2 C4 1.539(3)
C3 O4 1.424(2)
C3 O3 1.435(2)
C3 C31 1.512(3)
C3 C35 1.519(3)
C4 O4 1.433(2)
C4 C5 1.546(3)
O2 C5 1.433(2)
C5 C57 1.530(3)
C5 C51 1.534(3)
C11 C16 1.385(3)
C11 C12 1.392(3)
C12 C13 1.386(4)
C13 C14 1.368(5)
C14 C15 1.386(5)
C15 C16 1.392(4)
C17 C22 1.379(3)
C17 C18 1.390(3)
C18 C19 1.384(3)
C19 C20 1.379(3)
C20 C21 1.366(3)
C21 C22 1.387(3)
C31 C32 1.527(3)
C32 C33 1.524(3)
C33 C34 1.519(3)
C34 C35 1.525(3)
C51 C52 1.389(3)
C51 C56 1.394(3)
C52 C53 1.385(3)
C53 C54 1.391(3)
C54 C55 1.377(3)
C55 C56 1.390(3)
C57 C58 1.392(3)
C57 C62 1.394(3)
C58 C59 1.385(3)
C59 C60 1.382(3)
C60 C61 1.380(3)
C61 C62 1.393(3)
N1 C2N 1.460(3)
C1N C2N 1.497(4)
C2N C3N 1.534(4)
C3N C4N 1.512(5)

loop_
_geom_hbond_atom_site_label_D
_geom_hbond_atom_site_label_H
_geom_hbond_atom_site_label_A
_geom_hbond_distance_DH
_geom_hbond_distance_HA
_geom_hbond_distance_DA
_geom_hbond_angle_DHA
O1 H1 O2 0.84 1.82 2.6534(19) 170.3
O2 H3 N1 0.84 1.86 2.700(2) 175.8

loop_
_geom_torsion_atom_site_label_1
_geom_torsion_atom_site_label_2
_geom_torsion_atom_site_label_3
_geom_torsion_atom_site_label_4
_geom_torsion
O1 C1 C11 C12 -8.0(2)
O1 C1 C17 C18 -59.3(2)
O2 C5 C51 C52 -20.2(2)
O2 C5 C57 C58 -61.7(2)
O3 C3 C35 C34 -69.5(2)
C1N C2N C3N C4N 177.3(3)
